data_2205799
loop_
_publ_author_name
'Johnston, Andrea'
'Florence, Alastair J.'
'Kennedy, Alan R.'

_publ_section_title
;
 Carbamazepine <i>N,N</i>-dimethylformamide solvate
;
_journal_issue 5
_journal_name_full 'Acta Crystallographica Section E'
_journal_page_first o1509
_journal_page_last o1511
_journal_paper_doi 10.1107/S1600536805012535
_journal_volume 61
_journal_year 2005
_chemical_formula_iupac 'C15 H12 N2 O, C3 H7 N1 O'
_chemical_formula_moiety 'C15 H12 N2 O, C3 H7 N1 O'
_chemical_formula_sum 'C18 H19 N3 O2'
_chemical_formula_weight 309.36
_chemical_name_common 'carbamazepine N,N-dimethylformamide solvate'
_chemical_name_systematic 'carbamazepine N,N-dimethylformamide solvate'
_space_group_IT_number 2
_symmetry_cell_setting triclinic
_symmetry_space_group_name_Hall '-P 1'
_symmetry_space_group_name_H-M 'P -1'
_atom_sites_solution_hydrogens geom
_atom_sites_solution_primary direct
_atom_sites_solution_secondary difmap
_cell_angle_alpha 100.192(3)
_cell_angle_beta 95.379(2)
_cell_angle_gamma 101.908(3)
_cell_formula_units_Z 2
_cell_length_a 7.7118(4)
_cell_length_b 9.1503(4)
_cell_length_c 11.6969(6)
_cell_measurement_reflns_used 3432
_cell_measurement_temperature 123(2)
_cell_measurement_theta_max 26.99
_cell_measurement_theta_min 2.91
_cell_volume 787.58(7)
_computing_cell_refinement 'DENZO and COLLECT'
_computing_data_collection 'COLLECT (Hooft, 1988) and DENZO (Otwinowski & Minor, 1997)'
_computing_data_reduction DENZO
_computing_molecular_graphics 'PLATON (Spek, 2003)'
_computing_publication_material SHELXL97
_computing_structure_refinement 'SHELXL97 (Sheldrick, 1997)'
_computing_structure_solution 'SHELXS97 (Sheldrick, 1997)'
_diffrn_ambient_temperature 123(2)
_diffrn_measured_fraction_theta_full 0.990
_diffrn_measured_fraction_theta_max 0.990
_diffrn_measurement_device_type 'Nonius KappaCCD'
_diffrn_measurement_method '\w and \f'
_diffrn_radiation_monochromator graphite
_diffrn_radiation_type MoK\a
_diffrn_radiation_wavelength 0.71073
_diffrn_reflns_av_R_equivalents 0.054
_diffrn_reflns_av_sigmaI/netI 0.0507
_diffrn_reflns_limit_h_max 9
_diffrn_reflns_limit_h_min -9
_diffrn_reflns_limit_k_max 11
_diffrn_reflns_limit_k_min -11
_diffrn_reflns_limit_l_max 14
_diffrn_reflns_limit_l_min -14
_diffrn_reflns_number 15107
_diffrn_reflns_theta_full 27.23
_diffrn_reflns_theta_max 27.23
_diffrn_reflns_theta_min 3.05
_exptl_absorpt_coefficient_mu 0.087
_exptl_absorpt_correction_type none
_exptl_crystal_colour colourless
_exptl_crystal_density_diffrn 1.305
_exptl_crystal_density_method 'not measured'
_exptl_crystal_description fragment
_exptl_crystal_F_000 328
_exptl_crystal_size_max 0.20
_exptl_crystal_size_mid 0.20
_exptl_crystal_size_min 0.05
_refine_diff_density_max 0.230
_refine_diff_density_min -0.213
_refine_ls_extinction_method none
_refine_ls_goodness_of_fit_ref 1.027
_refine_ls_hydrogen_treatment mixed
_refine_ls_matrix_type full
_refine_ls_number_parameters 230
_refine_ls_number_reflns 3476
_refine_ls_number_restraints 0
_refine_ls_restrained_S_all 1.027
_refine_ls_R_factor_all 0.0781
_refine_ls_R_factor_gt 0.0477
_refine_ls_shift/su_max 0.002
_refine_ls_shift/su_mean 0.000
_refine_ls_structure_factor_coef Fsqd
_refine_ls_weighting_details 'calc w = 1/[\s^2^(Fo^2^)+(0.0505P)^2^+0.208P] where P = (Fo^2^+2Fc^2^)/3'
_refine_ls_weighting_scheme calc
_refine_ls_wR_factor_gt 0.1029
_refine_ls_wR_factor_ref 0.1167
_reflns_number_gt 2475
_reflns_number_total 3476
_reflns_threshold_expression I>2\s(I)
_cod_data_source_file sg6004.cif
_cod_data_source_block I
_cod_database_code 2205799
_cod_database_fobs_code 2205799

loop_
_symmetry_equiv_pos_as_xyz
'x, y, z'
'-x, -y, -z'

loop_
_atom_site_label
_atom_site_fract_x
_atom_site_fract_y
_atom_site_fract_z
_atom_site_U_iso_or_equiv
_atom_site_adp_type
_atom_site_calc_flag
_atom_site_refinement_flags
_atom_site_occupancy
_atom_site_type_symbol
O1 0.86234(15) -0.08670(12) 0.35964(10) 0.0275(3) Uani d . 1 O
O2 0.76776(19) 0.54750(14) 0.56447(13) 0.0482(4) Uani d . 1 O
N1 0.84593(17) 0.07785(14) 0.23638(11) 0.0228(3) Uani d . 1 N
N2 1.06578(19) 0.13981(17) 0.39877(13) 0.0251(3) Uani d . 1 N
N3 0.68494(19) 0.30325(15) 0.58731(13) 0.0269(3) Uani d . 1 N
C1 0.9231(2) 0.03844(18) 0.33519(14) 0.0220(3) Uani d . 1 C
C2 0.6856(2) -0.02317(17) 0.17131(14) 0.0225(4) Uani d . 1 C
C3 0.6971(2) -0.15694(19) 0.09830(15) 0.0278(4) Uani d . 1 C
H3 0.8107 -0.1791 0.0895 0.033 Uiso calc R 1 H
C4 0.5434(2) -0.2582(2) 0.03832(15) 0.0312(4) Uani d . 1 C
H4 0.5515 -0.3499 -0.0115 0.037 Uiso calc R 1 H
C5 0.3778(2) -0.2257(2) 0.05097(15) 0.0302(4) Uani d . 1 C
H5 0.2721 -0.2951 0.0100 0.036 Uiso calc R 1 H
C6 0.3666(2) -0.09263(19) 0.12297(15) 0.0277(4) Uani d . 1 C
H6 0.2523 -0.0715 0.1311 0.033 Uiso calc R 1 H
C7 0.5203(2) 0.01298(18) 0.18488(14) 0.0240(4) Uani d . 1 C
C8 0.5007(2) 0.15180(19) 0.26111(15) 0.0263(4) Uani d . 1 C
C9 0.6154(2) 0.28859(19) 0.28799(15) 0.0260(4) Uani d . 1 C
C10 0.7853(2) 0.33202(18) 0.24291(14) 0.0242(4) Uani d . 1 C
C11 0.8920(2) 0.22866(18) 0.21166(14) 0.0228(4) Uani d . 1 C
C12 1.0437(2) 0.27058(19) 0.15885(15) 0.0261(4) Uani d . 1 C
H12 1.1135 0.1987 0.1366 0.031 Uiso calc R 1 H
C13 1.0930(2) 0.41757(19) 0.13867(15) 0.0296(4) Uani d . 1 C
H13 1.1958 0.4459 0.1017 0.036 Uiso calc R 1 H
C14 0.9924(2) 0.52293(19) 0.17237(15) 0.0295(4) Uani d . 1 C
H14 1.0276 0.6241 0.1600 0.035 Uiso calc R 1 H
C15 0.8412(2) 0.48080(18) 0.22387(14) 0.0269(4) Uani d . 1 C
H15 0.7733 0.5540 0.2470 0.032 Uiso calc R 1 H
C16 0.7986(3) 0.4210(2) 0.56419(16) 0.0332(4) Uani d . 1 C
C17 0.7293(3) 0.1566(2) 0.58202(18) 0.0377(5) Uani d . 1 C
H17A 0.6608 0.0850 0.5123 0.057 Uiso calc R 1 H
H17B 0.6997 0.1179 0.6524 0.057 Uiso calc R 1 H
H17C 0.8575 0.1674 0.5777 0.057 Uiso calc R 1 H
C18 0.5100(3) 0.3173(2) 0.6171(2) 0.0510(6) Uani d . 1 C
H18A 0.5225 0.3760 0.6972 0.077 Uiso calc R 1 H
H18B 0.4342 0.2155 0.6117 0.077 Uiso calc R 1 H
H18C 0.4551 0.3698 0.5625 0.077 Uiso calc R 1 H
H2B 1.102(2) 0.1196(19) 0.4670(17) 0.024(5) Uiso d . 1 H
H2A 1.096(3) 0.240(2) 0.3909(16) 0.038(5) Uiso d . 1 H
H16 0.917(3) 0.399(2) 0.5475(18) 0.044(6) Uiso d . 1 H
H8 0.386(2) 0.1441(19) 0.2895(15) 0.028(5) Uiso d . 1 H
H9 0.578(2) 0.372(2) 0.3334(16) 0.029(5) Uiso d . 1 H

loop_
_atom_site_aniso_label
_atom_site_aniso_U_11
_atom_site_aniso_U_22
_atom_site_aniso_U_33
_atom_site_aniso_U_12
_atom_site_aniso_U_13
_atom_site_aniso_U_23
O1 0.0302(6) 0.0237(6) 0.0275(7) 0.0010(5) -0.0002(5) 0.0107(5)
O2 0.0570(9) 0.0264(7) 0.0524(9) -0.0058(6) -0.0159(7) 0.0148(6)
N1 0.0256(7) 0.0214(7) 0.0211(7) 0.0033(6) 0.0005(6) 0.0075(6)
N2 0.0263(8) 0.0251(8) 0.0233(8) 0.0017(6) -0.0007(6) 0.0107(6)
N3 0.0253(7) 0.0242(7) 0.0313(8) 0.0032(6) 0.0038(6) 0.0091(6)
C1 0.0224(8) 0.0233(8) 0.0222(9) 0.0064(7) 0.0066(7) 0.0063(7)
C2 0.0263(9) 0.0218(8) 0.0189(8) 0.0016(7) 0.0010(7) 0.0086(6)
C3 0.0317(10) 0.0290(9) 0.0243(9) 0.0073(7) 0.0040(7) 0.0087(7)
C4 0.0436(11) 0.0257(9) 0.0222(9) 0.0042(8) 0.0024(8) 0.0043(7)
C5 0.0334(10) 0.0304(9) 0.0224(9) -0.0028(8) -0.0031(7) 0.0094(7)
C6 0.0252(9) 0.0319(9) 0.0258(9) 0.0020(7) 0.0014(7) 0.0115(7)
C7 0.0298(9) 0.0252(9) 0.0184(8) 0.0041(7) 0.0035(7) 0.0100(7)
C8 0.0256(9) 0.0327(10) 0.0231(9) 0.0077(8) 0.0063(7) 0.0093(7)
C9 0.0315(9) 0.0270(9) 0.0215(9) 0.0100(8) 0.0052(7) 0.0055(7)
C10 0.0284(9) 0.0254(9) 0.0171(8) 0.0036(7) -0.0009(7) 0.0051(7)
C11 0.0262(9) 0.0229(8) 0.0184(8) 0.0025(7) -0.0011(7) 0.0073(7)
C12 0.0270(9) 0.0287(9) 0.0235(9) 0.0054(7) 0.0032(7) 0.0089(7)
C13 0.0274(9) 0.0329(9) 0.0283(9) 0.0004(7) 0.0039(7) 0.0126(8)
C14 0.0363(10) 0.0231(9) 0.0273(10) 0.0007(7) 0.0004(8) 0.0096(7)
C15 0.0333(10) 0.0232(8) 0.0234(9) 0.0063(7) 0.0001(7) 0.0046(7)
C16 0.0366(11) 0.0315(10) 0.0260(10) -0.0053(8) -0.0045(8) 0.0108(8)
C17 0.0455(12) 0.0310(10) 0.0434(12) 0.0129(9) 0.0173(9) 0.0151(9)
C18 0.0340(12) 0.0440(12) 0.0823(17) 0.0133(10) 0.0153(11) 0.0227(12)

loop_
_atom_type_symbol
_atom_type_description
_atom_type_scat_dispersion_real
_atom_type_scat_dispersion_imag
_atom_type_scat_source
O O 0.0106 0.0060 'International Tables Vol C Tables 4.2.6.8 and 6.1.1.4'
N N 0.0061 0.0033 'International Tables Vol C Tables 4.2.6.8 and 6.1.1.4'
C C 0.0033 0.0016 'International Tables Vol C Tables 4.2.6.8 and 6.1.1.4'
H H 0.0000 0.0000 'International Tables Vol C Tables 4.2.6.8 and 6.1.1.4'

loop_
_geom_angle_atom_site_label_1
_geom_angle_atom_site_label_2
_geom_angle_atom_site_label_3
_geom_angle
C1 N1 C2 118.24(13)
C1 N1 C11 122.93(13)
C2 N1 C11 117.16(12)
C1 N2 H2B 115.4(11)
C1 N2 H2A 123.1(12)
H2B N2 H2A 116.9(16)
C16 N3 C17 121.52(16)
C16 N3 C18 120.79(16)
C17 N3 C18 117.69(15)
O1 C1 N2 123.12(15)
O1 C1 N1 119.92(14)
N2 C1 N1 116.94(14)
C3 C2 C7 121.07(15)
C3 C2 N1 119.42(15)
C7 C2 N1 119.49(14)
C4 C3 C2 120.15(16)
C4 C3 H3 119.9
C2 C3 H3 119.9
C3 C4 C5 119.93(16)
C3 C4 H4 120.0
C5 C4 H4 120.0
C6 C5 C4 119.87(16)
C6 C5 H5 120.1
C4 C5 H5 120.1
C5 C6 C7 121.62(16)
C5 C6 H6 119.2
C7 C6 H6 119.2
C2 C7 C6 117.35(15)
C2 C7 C8 123.25(15)
C6 C7 C8 119.39(15)
C9 C8 C7 127.99(16)
C9 C8 H8 117.3(10)
C7 C8 H8 114.5(10)
C8 C9 C10 126.91(16)
C8 C9 H9 118.1(10)
C10 C9 H9 114.5(10)
C11 C10 C15 117.76(15)
C11 C10 C9 122.68(14)
C15 C10 C9 119.48(15)
C12 C11 C10 120.85(14)
C12 C11 N1 119.50(14)
C10 C11 N1 119.64(14)
C13 C12 C11 119.94(16)
C13 C12 H12 120.0
C11 C12 H12 120.0
C14 C13 C12 120.07(16)
C14 C13 H13 120.0
C12 C13 H13 120.0
C15 C14 C13 119.90(15)
C15 C14 H14 120.0
C13 C14 H14 120.0
C14 C15 C10 121.41(16)
C14 C15 H15 119.3
C10 C15 H15 119.3
O2 C16 N3 124.8(2)
O2 C16 H16 121.5(11)
N3 C16 H16 113.7(11)
N3 C17 H17A 109.5
N3 C17 H17B 109.5
H17A C17 H17B 109.5
N3 C17 H17C 109.5
H17A C17 H17C 109.5
H17B C17 H17C 109.5
N3 C18 H18A 109.5
N3 C18 H18B 109.5
H18A C18 H18B 109.5
N3 C18 H18C 109.5
H18A C18 H18C 109.5
H18B C18 H18C 109.5

loop_
_geom_bond_atom_site_label_1
_geom_bond_atom_site_label_2
_geom_bond_distance
O1 C1 1.2379(18)
O2 C16 1.228(2)
N1 C1 1.388(2)
N1 C2 1.437(2)
N1 C11 1.4395(19)
N2 C1 1.343(2)
N2 H2B 0.884(19)
N2 H2A 0.92(2)
N3 C16 1.327(2)
N3 C17 1.444(2)
N3 C18 1.449(2)
C2 C3 1.387(2)
C2 C7 1.398(2)
C3 C4 1.384(2)
C3 H3 0.9500
C4 C5 1.385(3)
C4 H4 0.9500
C5 C6 1.376(2)
C5 H5 0.9500
C6 C7 1.408(2)
C6 H6 0.9500
C7 C8 1.461(2)
C8 C9 1.341(2)
C8 H8 0.964(18)
C9 C10 1.464(2)
C9 H9 0.960(18)
C10 C11 1.400(2)
C10 C15 1.404(2)
C11 C12 1.390(2)
C12 C13 1.388(2)
C12 H12 0.9500
C13 C14 1.385(2)
C13 H13 0.9500
C14 C15 1.378(2)
C14 H14 0.9500
C15 H15 0.9500
C16 H16 1.01(2)
C17 H17A 0.9800
C17 H17B 0.9800
C17 H17C 0.9800
C18 H18A 0.9800
C18 H18B 0.9800
C18 H18C 0.9800

loop_
_geom_hbond_atom_site_label_D
_geom_hbond_atom_site_label_H
_geom_hbond_atom_site_label_A
_geom_hbond_site_symmetry_A
_geom_hbond_distance_DH
_geom_hbond_distance_HA
_geom_hbond_distance_DA
_geom_hbond_angle_DHA
_geom_hbond_publ_flag
N2 H2A O2 2_766 0.921(18) 1.963(19) 2.822(2) 154.5(18) yes
N2 H2B O1 2_756 0.884(19) 2.103(19) 2.9719(19) 167.4(15) yes
C17 H17C O1 2_756 0.98 2.51 3.373(3) 147 yes
C18 H18B O1 2_656 0.98 2.43 3.259(2) 142 yes
C18 H18C O2 2_666 0.98 2.49 3.435(3) 163 yes

loop_
_geom_torsion_atom_site_label_1
_geom_torsion_atom_site_label_2
_geom_torsion_atom_site_label_3
_geom_torsion_atom_site_label_4
_geom_torsion
C2 N1 C1 O1 5.9(2)
C11 N1 C1 O1 170.75(14)
C2 N1 C1 N2 -175.61(14)
C11 N1 C1 N2 -10.8(2)
C1 N1 C2 C3 -76.47(19)
C11 N1 C2 C3 117.80(16)
C1 N1 C2 C7 101.90(17)
C11 N1 C2 C7 -63.84(19)
C7 C2 C3 C4 -0.7(2)
N1 C2 C3 C4 177.63(14)
C2 C3 C4 C5 0.2(2)
C3 C4 C5 C6 0.1(2)
C4 C5 C6 C7 0.1(2)
C3 C2 C7 C6 0.9(2)
N1 C2 C7 C6 -177.44(13)
C3 C2 C7 C8 179.64(15)
N1 C2 C7 C8 1.3(2)
C5 C6 C7 C2 -0.6(2)
C5 C6 C7 C8 -179.39(15)
C2 C7 C8 C9 31.3(3)
C6 C7 C8 C9 -150.03(17)
C7 C8 C9 C10 2.6(3)
C8 C9 C10 C11 -31.2(3)
C8 C9 C10 C15 145.31(18)
C15 C10 C11 C12 -2.8(2)
C9 C10 C11 C12 173.83(15)
C15 C10 C11 N1 176.11(14)
C9 C10 C11 N1 -7.3(2)
C1 N1 C11 C12 82.2(2)
C2 N1 C11 C12 -112.76(17)
C1 N1 C11 C10 -96.67(18)
C2 N1 C11 C10 68.34(19)
C10 C11 C12 C13 1.3(2)
N1 C11 C12 C13 -177.57(15)
C11 C12 C13 C14 0.8(2)
C12 C13 C14 C15 -1.3(3)
C13 C14 C15 C10 -0.2(2)
C11 C10 C15 C14 2.3(2)
C9 C10 C15 C14 -174.47(15)
C17 N3 C16 O2 178.25(17)
C18 N3 C16 O2 -0.8(3)

loop_
_cod_related_entry_id
_cod_related_entry_database
_cod_related_entry_code
1 ChemSpider 21129544
